data_7054080
loop_
_publ_author_name
'Belhadj, Esmah'
'El-Ghayoury, Abdelkrim'
'Ripaud, Emilie'
'Zorina, Leokadiya'
'Allain, Magali'
'Batail, Patrick'
'Mazari, Miloud'
'Sall\'e, Marc'

_publ_section_title
;
 Terpyridine--tetrathiafulvalene hybrid ligands and their electroactive
 metal complexes
;
_journal_issue 5
_journal_name_full 'New Journal of Chemistry'
_journal_page_first 1427
_journal_paper_doi 10.1039/c3nj00041a
_journal_volume 37
_journal_year 2013
_chemical_formula_moiety 'C24 H16 N4 O S6, C H4 O'
_chemical_formula_sum 'C25 H20 N4 O2 S6'
_chemical_formula_weight 600.81
_chemical_name_systematic
;
?
;
_space_group_IT_number 15
_symmetry_cell_setting monoclinic
_symmetry_space_group_name_Hall '-C 2yc'
_symmetry_space_group_name_H-M 'C 1 2/c 1'
_atom_sites_solution_hydrogens geom
_atom_sites_solution_primary direct
_atom_sites_solution_secondary difmap
_audit_creation_method SHELXL-97
_cell_angle_alpha 90.00
_cell_angle_beta 117.164(7)
_cell_angle_gamma 90.00
_cell_formula_units_Z 8
_cell_length_a 25.001(2)
_cell_length_b 11.856(1)
_cell_length_c 20.044(1)
_cell_measurement_reflns_used 11011
_cell_measurement_temperature 200(2)
_cell_measurement_theta_max 27.53
_cell_measurement_theta_min 3.82
_cell_volume 5286.0(7)
_computing_cell_refinement 'Dirax/lsq (Duisenberg & Schreurs, 1989-2000)'
_computing_data_collection 'Collect (Nonius BV, 1997-2000)'
_computing_data_reduction 'EvalCCD (Duisenberg & Schreurs 1990-2000)'
_computing_molecular_graphics 'DIAMOND 3.1 (Crystal Impact GbR 2005)'
_computing_publication_material 'WinGX publication routines (Farrugia, 1999)'
_computing_structure_refinement 'SHELXL-97 (Sheldrick, 1997)'
_computing_structure_solution 'Direct methods (Sir92,Altomare et al.,1993)'
_diffrn_ambient_temperature 200(2)
_diffrn_detector_area_resol_mean 9
_diffrn_measured_fraction_theta_full 0.992
_diffrn_measured_fraction_theta_max 0.992
_diffrn_measurement_device_type KappaCCD
_diffrn_measurement_method CCD
_diffrn_radiation_monochromator 'horizontally mounted graphite crystal'
_diffrn_radiation_source 'fine-focus sealed tube'
_diffrn_radiation_type MoK\a
_diffrn_radiation_wavelength 0.71073
_diffrn_reflns_av_R_equivalents 0.1001
_diffrn_reflns_av_sigmaI/netI 0.0860
_diffrn_reflns_limit_h_max 32
_diffrn_reflns_limit_h_min -31
_diffrn_reflns_limit_k_max 15
_diffrn_reflns_limit_k_min -15
_diffrn_reflns_limit_l_max 26
_diffrn_reflns_limit_l_min -25
_diffrn_reflns_number 49500
_diffrn_reflns_theta_full 27.53
_diffrn_reflns_theta_max 27.53
_diffrn_reflns_theta_min 3.82
_exptl_absorpt_coefficient_mu 0.550
_exptl_absorpt_correction_T_max 0.746
_exptl_absorpt_correction_T_min 0.686
_exptl_absorpt_correction_type multi-scan
_exptl_absorpt_process_details
;
'(SADABS (Sheldrick, Bruker, 2008))'
;
_exptl_crystal_colour red
_exptl_crystal_density_diffrn 1.510
_exptl_crystal_density_method 'not measured'
_exptl_crystal_description prism
_exptl_crystal_F_000 2480
_exptl_crystal_size_max 0.28
_exptl_crystal_size_mid 0.2
_exptl_crystal_size_min 0.05
_refine_diff_density_max 0.478
_refine_diff_density_min -0.475
_refine_diff_density_rms 0.096
_refine_ls_extinction_method none
_refine_ls_goodness_of_fit_ref 1.070
_refine_ls_hydrogen_treatment constr
_refine_ls_matrix_type full
_refine_ls_number_parameters 336
_refine_ls_number_reflns 6039
_refine_ls_number_restraints 0
_refine_ls_restrained_S_all 1.070
_refine_ls_R_factor_all 0.1375
_refine_ls_R_factor_gt 0.0589
_refine_ls_shift/su_max 0.001
_refine_ls_shift/su_mean 0.000
_refine_ls_structure_factor_coef Fsqd
_refine_ls_weighting_details 'calc w=1/[\s^2^(Fo^2^)+(0.0062P)^2^+26.6576P] where P=(Fo^2^+2Fc^2^)/3'
_refine_ls_weighting_scheme calc
_refine_ls_wR_factor_gt 0.0841
_refine_ls_wR_factor_ref 0.1066
_reflns_number_gt 3510
_reflns_number_total 6039
_reflns_threshold_expression >2sigma(I)
_cod_data_source_file c3nj00041a.txt
_cod_data_source_block EDT-TTF-CONH-Tpy.MeOH
_cod_database_code 7054080

loop_
_symmetry_equiv_pos_as_xyz
'x, y, z'
'-x, y, -z+1/2'
'x+1/2, y+1/2, z'
'-x+1/2, y+1/2, -z+1/2'
'-x, -y, -z'
'x, -y, z-1/2'
'-x+1/2, -y+1/2, -z'
'x+1/2, -y+1/2, z-1/2'

loop_
_atom_site_label
_atom_site_type_symbol
_atom_site_fract_x
_atom_site_fract_y
_atom_site_fract_z
_atom_site_U_iso_or_equiv
_atom_site_adp_type
_atom_site_occupancy
_atom_site_symmetry_multiplicity
_atom_site_calc_flag
_atom_site_refinement_flags
C1 C 0.83609(16) 1.1594(3) 0.40957(19) 0.0215(8) Uani 1 1 d .
C2 C 0.83373(17) 1.0666(3) 0.4500(2) 0.0237(9) Uani 1 1 d .
H2 H 0.8641 1.0127 0.4668 0.028 Uiso 1 1 calc R
C3 C 0.78476(16) 1.0558(3) 0.46510(19) 0.0219(8) Uani 1 1 d .
C4 C 0.73898(16) 1.1353(3) 0.43517(19) 0.0217(8) Uani 1 1 d .
H4 H 0.7053 1.1290 0.4431 0.026 Uiso 1 1 calc R
C5 C 0.74397(16) 1.2241(3) 0.39331(19) 0.0216(8) Uani 1 1 d .
C6 C 0.88958(16) 1.1744(3) 0.39486(19) 0.0229(8) Uani 1 1 d .
C7 C 0.89394(19) 1.2647(4) 0.3542(2) 0.0409(12) Uani 1 1 d .
H7 H 0.8634 1.3181 0.3344 0.049 Uiso 1 1 calc R
C8 C 0.9449(2) 1.2742(4) 0.3434(3) 0.0534(14) Uani 1 1 d .
H8 H 0.9488 1.3342 0.3161 0.064 Uiso 1 1 calc R
C9 C 0.98939(19) 1.1946(4) 0.3734(3) 0.0453(12) Uani 1 1 d .
H9 H 1.0240 1.1997 0.3672 0.054 Uiso 1 1 calc R
C10 C 0.98128(18) 1.1069(4) 0.4127(2) 0.0323(10) Uani 1 1 d .
H10 H 1.0113 1.0525 0.4328 0.039 Uiso 1 1 calc R
C11 C 0.69506(16) 1.3098(3) 0.3580(2) 0.0232(8) Uani 1 1 d .
C12 C 0.69627(18) 1.3885(3) 0.3076(2) 0.0310(10) Uani 1 1 d .
H12 H 0.7272 1.3876 0.2939 0.037 Uiso 1 1 calc R
C13 C 0.65137(19) 1.4680(4) 0.2779(2) 0.0387(11) Uani 1 1 d .
H13 H 0.6519 1.5224 0.2447 0.046 Uiso 1 1 calc R
C14 C 0.6057(2) 1.4655(4) 0.2983(2) 0.0423(11) Uani 1 1 d .
H14 H 0.5745 1.5179 0.2791 0.051 Uiso 1 1 calc R
C15 C 0.60724(19) 1.3836(4) 0.3477(2) 0.0380(11) Uani 1 1 d .
H15 H 0.5761 1.3821 0.3609 0.046 Uiso 1 1 calc R
C16 C 0.81861(17) 0.8801(3) 0.5405(2) 0.0230(8) Uani 1 1 d .
C17 C 0.80427(16) 0.7995(3) 0.58615(19) 0.0212(8) Uani 1 1 d .
C18 C 0.76046(16) 0.8006(3) 0.60644(19) 0.0238(9) Uani 1 1 d .
H18 H 0.7331 0.8599 0.5923 0.029 Uiso 1 1 calc R
C19 C 0.82152(16) 0.6229(3) 0.66948(19) 0.0228(8) Uani 1 1 d .
C20 C 0.84405(16) 0.5307(3) 0.71158(19) 0.0213(8) Uani 1 1 d .
C21 C 0.92217(17) 0.3893(3) 0.8011(2) 0.0267(9) Uani 1 1 d .
C22 C 0.87875(17) 0.3930(3) 0.8228(2) 0.0247(9) Uani 1 1 d .
C23 C 0.9224(2) 0.1992(4) 0.8979(3) 0.0418(11) Uani 1 1 d .
H23A H 0.9245 0.1456 0.9356 0.050 Uiso 1 1 calc R
H23B H 0.9022 0.1629 0.8493 0.050 Uiso 1 1 calc R
C24 C 0.9853(2) 0.2321(5) 0.9129(3) 0.0620(16) Uani 1 1 d .
H24A H 1.0080 0.1636 0.9177 0.074 Uiso 1 1 calc R
H24B H 1.0043 0.2709 0.9607 0.074 Uiso 1 1 calc R
C25 C 0.61946(18) 1.0584(4) 0.4943(2) 0.0409(11) Uani 1 1 d .
H25A H 0.5939 1.0649 0.5181 0.061 Uiso 1 1 calc R
H25B H 0.6047 0.9995 0.4574 0.061 Uiso 1 1 calc R
H25C H 0.6196 1.1285 0.4704 0.061 Uiso 1 1 calc R
N1 N 0.79311(13) 1.2388(3) 0.38171(16) 0.0233(7) Uani 1 1 d .
N2 N 0.93252(14) 1.0956(3) 0.42365(18) 0.0283(8) Uani 1 1 d .
N3 N 0.65070(14) 1.3059(3) 0.37826(18) 0.0301(8) Uani 1 1 d .
N4 N 0.77988(13) 0.9686(3) 0.50947(16) 0.0241(7) Uani 1 1 d .
H4B H 0.7492 0.9711 0.5181 0.029 Uiso 1 1 calc R
O1 O 0.86326(12) 0.8625(2) 0.53128(15) 0.0340(7) Uani 1 1 d .
O2 O 0.67886(12) 1.0322(2) 0.54892(15) 0.0329(7) Uani 1 1 d .
H2B H 0.6907 1.0806 0.5818 0.049 Uiso 1 1 calc R
S1 S 0.85455(4) 0.68402(9) 0.61704(5) 0.0279(2) Uani 1 1 d .
S2 S 0.75527(4) 0.68998(9) 0.65961(5) 0.0268(2) Uani 1 1 d .
S3 S 0.90802(4) 0.45966(9) 0.71717(5) 0.0271(2) Uani 1 1 d .
S4 S 0.81189(4) 0.46402(9) 0.76335(5) 0.0256(2) Uani 1 1 d .
S5 S 0.99129(5) 0.31981(11) 0.84383(7) 0.0447(3) Uani 1 1 d .
S6 S 0.87987(5) 0.32052(10) 0.89967(6) 0.0342(3) Uani 1 1 d .

loop_
_atom_site_aniso_label
_atom_site_aniso_U_11
_atom_site_aniso_U_22
_atom_site_aniso_U_33
_atom_site_aniso_U_23
_atom_site_aniso_U_13
_atom_site_aniso_U_12
C1 0.023(2) 0.019(2) 0.0219(19) -0.0021(15) 0.0096(16) -0.0012(17)
C2 0.027(2) 0.019(2) 0.026(2) 0.0007(16) 0.0130(18) 0.0037(17)
C3 0.026(2) 0.018(2) 0.0207(18) 0.0008(16) 0.0101(17) -0.0020(17)
C4 0.020(2) 0.022(2) 0.0230(19) 0.0002(16) 0.0101(16) 0.0006(16)
C5 0.023(2) 0.020(2) 0.0185(18) -0.0025(15) 0.0072(17) -0.0032(16)
C6 0.023(2) 0.022(2) 0.0223(19) -0.0034(17) 0.0097(16) -0.0042(18)
C7 0.031(3) 0.046(3) 0.050(3) 0.026(2) 0.023(2) 0.013(2)
C8 0.039(3) 0.059(3) 0.074(4) 0.039(3) 0.037(3) 0.009(3)
C9 0.029(2) 0.060(3) 0.055(3) 0.018(3) 0.026(2) 0.009(2)
C10 0.027(2) 0.029(2) 0.041(2) 0.003(2) 0.016(2) 0.0063(19)
C11 0.0197(19) 0.020(2) 0.0254(19) -0.0014(17) 0.0061(16) -0.0040(17)
C12 0.030(2) 0.033(3) 0.030(2) 0.0086(19) 0.0131(19) 0.004(2)
C13 0.043(3) 0.033(3) 0.033(2) 0.015(2) 0.011(2) 0.006(2)
C14 0.035(3) 0.031(3) 0.050(3) 0.003(2) 0.010(2) 0.012(2)
C15 0.027(2) 0.033(3) 0.056(3) 0.002(2) 0.020(2) -0.001(2)
C16 0.020(2) 0.025(2) 0.024(2) 0.0026(16) 0.0099(17) -0.0016(17)
C17 0.021(2) 0.017(2) 0.0232(19) 0.0048(15) 0.0082(16) 0.0034(16)
C18 0.025(2) 0.019(2) 0.026(2) 0.0045(16) 0.0109(17) 0.0057(17)
C19 0.024(2) 0.023(2) 0.0219(19) 0.0013(16) 0.0113(17) -0.0033(17)
C20 0.024(2) 0.020(2) 0.0219(18) -0.0026(16) 0.0119(16) -0.0020(17)
C21 0.026(2) 0.023(2) 0.031(2) 0.0069(17) 0.0137(18) 0.0025(18)
C22 0.024(2) 0.024(2) 0.026(2) 0.0051(17) 0.0112(18) 0.0010(17)
C23 0.051(3) 0.029(3) 0.051(3) 0.012(2) 0.027(2) 0.009(2)
C24 0.052(3) 0.065(4) 0.084(4) 0.049(3) 0.044(3) 0.032(3)
C25 0.032(3) 0.045(3) 0.040(3) 0.003(2) 0.012(2) 0.008(2)
N1 0.0214(17) 0.0239(18) 0.0234(16) 0.0023(14) 0.0090(14) 0.0008(14)
N2 0.0264(19) 0.0243(19) 0.0364(19) 0.0003(15) 0.0162(16) -0.0003(15)
N3 0.0244(18) 0.0265(19) 0.042(2) 0.0023(16) 0.0168(16) 0.0011(16)
N4 0.0238(17) 0.0222(18) 0.0315(17) 0.0075(15) 0.0172(15) 0.0039(15)
O1 0.0323(17) 0.0326(17) 0.0441(17) 0.0154(13) 0.0235(14) 0.0120(13)
O2 0.0323(16) 0.0294(17) 0.0346(16) -0.0031(13) 0.0131(13) 0.0026(14)
S1 0.0285(6) 0.0263(6) 0.0349(5) 0.0108(5) 0.0197(5) 0.0078(5)
S2 0.0278(5) 0.0250(5) 0.0335(5) 0.0097(4) 0.0191(5) 0.0056(5)
S3 0.0302(6) 0.0272(6) 0.0293(5) 0.0065(4) 0.0181(5) 0.0073(5)
S4 0.0238(5) 0.0247(5) 0.0312(5) 0.0066(4) 0.0150(4) 0.0029(5)
S5 0.0264(6) 0.0583(8) 0.0516(7) 0.0297(6) 0.0197(5) 0.0150(6)
S6 0.0382(6) 0.0338(6) 0.0393(6) 0.0137(5) 0.0253(5) 0.0075(5)

loop_
_atom_type_symbol
_atom_type_description
_atom_type_scat_dispersion_real
_atom_type_scat_dispersion_imag
_atom_type_scat_source
C C 0.0033 0.0016 'International Tables Vol C Tables 4.2.6.8 and 6.1.1.4'
H H 0.0000 0.0000 'International Tables Vol C Tables 4.2.6.8 and 6.1.1.4'
N N 0.0061 0.0033 'International Tables Vol C Tables 4.2.6.8 and 6.1.1.4'
O O 0.0106 0.0060 'International Tables Vol C Tables 4.2.6.8 and 6.1.1.4'
S S 0.1246 0.1234 'International Tables Vol C Tables 4.2.6.8 and 6.1.1.4'

loop_
_geom_angle_atom_site_label_1
_geom_angle_atom_site_label_2
_geom_angle_atom_site_label_3
_geom_angle
N1 C1 C2 124.1(3)
N1 C1 C6 116.7(3)
C2 C1 C6 119.2(3)
C1 C2 C3 118.4(3)
C1 C2 H2 120.8
C3 C2 H2 120.8
C4 C3 C2 118.4(3)
C4 C3 N4 118.7(3)
C2 C3 N4 122.9(3)
C5 C4 C3 119.5(3)
C5 C4 H4 120.3
C3 C4 H4 120.3
N1 C5 C4 122.5(3)
N1 C5 C11 116.0(3)
C4 C5 C11 121.5(3)
N2 C6 C7 122.1(3)
N2 C6 C1 116.3(3)
C7 C6 C1 121.6(4)
C6 C7 C8 118.7(4)
C6 C7 H7 120.7
C8 C7 H7 120.7
C9 C8 C7 119.6(4)
C9 C8 H8 120.2
C7 C8 H8 120.2
C8 C9 C10 118.0(4)
C8 C9 H9 121.0
C10 C9 H9 121.0
N2 C10 C9 123.6(4)
N2 C10 H10 118.2
C9 C10 H10 118.2
N3 C11 C12 122.6(4)
N3 C11 C5 116.2(3)
C12 C11 C5 121.2(3)
C13 C12 C11 119.5(4)
C13 C12 H12 120.3
C11 C12 H12 120.3
C12 C13 C14 118.7(4)
C12 C13 H13 120.6
C14 C13 H13 120.6
C15 C14 C13 118.3(4)
C15 C14 H14 120.9
C13 C14 H14 120.9
N3 C15 C14 124.4(4)
N3 C15 H15 117.8
C14 C15 H15 117.8
O1 C16 N4 124.4(3)
O1 C16 C17 118.5(3)
N4 C16 C17 117.1(3)
C18 C17 C16 130.5(3)
C18 C17 S1 117.0(3)
C16 C17 S1 112.5(3)
C17 C18 S2 118.9(3)
C17 C18 H18 120.5
S2 C18 H18 120.5
C20 C19 S1 122.4(3)
C20 C19 S2 122.8(3)
S1 C19 S2 114.8(2)
C19 C20 S4 124.3(3)
C19 C20 S3 122.6(3)
S4 C20 S3 113.1(2)
C22 C21 S5 128.5(3)
C22 C21 S3 117.0(3)
S5 C21 S3 114.4(2)
C21 C22 S6 125.3(3)
C21 C22 S4 117.0(3)
S6 C22 S4 117.3(2)
C24 C23 S6 111.2(3)
C24 C23 H23A 109.4
S6 C23 H23A 109.4
C24 C23 H23B 109.4
S6 C23 H23B 109.4
H23A C23 H23B 108.0
C23 C24 S5 116.3(3)
C23 C24 H24A 108.2
S5 C24 H24A 108.2
C23 C24 H24B 108.2
S5 C24 H24B 108.2
H24A C24 H24B 107.4
O2 C25 H25A 109.5
O2 C25 H25B 109.5
H25A C25 H25B 109.5
O2 C25 H25C 109.5
H25A C25 H25C 109.5
H25B C25 H25C 109.5
C1 N1 C5 116.9(3)
C6 N2 C10 118.1(3)
C15 N3 C11 116.6(3)
C16 N4 C3 127.1(3)
C16 N4 H4B 116.4
C3 N4 H4B 116.4
C25 O2 H2B 109.5
C19 S1 C17 94.32(17)
C18 S2 C19 94.60(17)
C21 S3 C20 93.87(17)
C22 S4 C20 93.76(17)
C21 S5 C24 103.9(2)
C22 S6 C23 98.46(19)

loop_
_geom_bond_atom_site_label_1
_geom_bond_atom_site_label_2
_geom_bond_distance
C1 N1 1.343(5)
C1 C2 1.384(5)
C1 C6 1.505(5)
C2 C3 1.394(5)
C2 H2 0.9300
C3 C4 1.389(5)
C3 N4 1.405(4)
C4 C5 1.387(5)
C4 H4 0.9300
C5 N1 1.362(5)
C5 C11 1.496(5)
C6 N2 1.338(5)
C6 C7 1.379(5)
C7 C8 1.392(6)
C7 H7 0.9300
C8 C9 1.370(6)
C8 H8 0.9300
C9 C10 1.375(6)
C9 H9 0.9300
C10 N2 1.340(5)
C10 H10 0.9300
C11 N3 1.345(5)
C11 C12 1.386(5)
C12 C13 1.376(6)
C12 H12 0.9300
C13 C14 1.378(6)
C13 H13 0.9300
C14 C15 1.376(6)
C14 H14 0.9300
C15 N3 1.341(5)
C15 H15 0.9300
C16 O1 1.229(4)
C16 N4 1.369(5)
C16 C17 1.477(5)
C17 C18 1.331(5)
C17 S1 1.768(4)
C18 S2 1.732(4)
C18 H18 0.9300
C19 C20 1.338(5)
C19 S1 1.762(3)
C19 S2 1.765(4)
C20 S4 1.764(4)
C20 S3 1.765(4)
C21 C22 1.342(5)
C21 S5 1.746(4)
C21 S3 1.763(4)
C22 S6 1.753(4)
C22 S4 1.762(4)
C23 C24 1.511(6)
C23 S6 1.798(4)
C23 H23A 0.9700
C23 H23B 0.9700
C24 S5 1.791(4)
C24 H24A 0.9700
C24 H24B 0.9700
C25 O2 1.420(5)
C25 H25A 0.9600
C25 H25B 0.9600
C25 H25C 0.9600
N4 H4B 0.8600
O2 H2B 0.8200

loop_
_geom_hbond_atom_site_label_D
_geom_hbond_atom_site_label_H
_geom_hbond_atom_site_label_A
_geom_hbond_distance_DH
_geom_hbond_distance_HA
_geom_hbond_distance_DA
_geom_hbond_angle_DHA
_geom_hbond_site_symmetry_A
N4 H4B O2 0.86 2.23 3.065(4) 162.4 .
C18 H18 O2 0.93 2.39 3.299(5) 167.0 .
O2 H2B N1 0.82 2.24 2.984(4) 151.2 7_676
C9 H9 O1 0.93 2.72 3.355(5) 126.4 5_776
